data_7226819
loop_
_publ_author_name
'Schmitz, Sebastian'
'Monakhov, Kirill'
'van Leusen, Jan'
'Izarova, Natalya V.'
'He\&s, Volkmar'
'K\"ogerler, Paul'

_publ_section_title
;
 {Co(II/III)5} horseshoe and {Ni(II)4} lacunary cubane coordination
 clusters: the isobutyrate/N-butyldiethanolamine reaction system
;
_journal_name_full 'RSC Adv.'
_journal_paper_doi 10.1039/C6RA19232G
_journal_year 2016
_chemical_formula_sum 'C60 H118 Co5 N6 O20'
_chemical_formula_weight 1538.25
_chemical_name_systematic
; 
 ? 
;
_space_group_IT_number 2
_symmetry_cell_setting triclinic
_symmetry_space_group_name_Hall '-P 1'
_symmetry_space_group_name_H-M 'P -1'
_atom_sites_solution_hydrogens geom
_atom_sites_solution_primary direct
_atom_sites_solution_secondary difmap
_audit_creation_method SHELXL-97
_audit_update_record
;
2016-09-22 deposited with the CCDC.
2016-10-18 downloaded from the CCDC.
;
_cell_angle_alpha 96.7233(18)
_cell_angle_beta 99.379(2)
_cell_angle_gamma 113.656(2)
_cell_formula_units_Z 2
_cell_length_a 15.2428(4)
_cell_length_b 16.7140(3)
_cell_length_c 16.7757(4)
_cell_measurement_reflns_used 12803
_cell_measurement_temperature 119.90(14)
_cell_measurement_theta_max 24.7070
_cell_measurement_theta_min 2.7410
_cell_volume 3782.91(17)
_computing_cell_refinement 'CrysAlisPro 1.171.38.43b (Rigaku OD, 2015)'
_computing_data_collection 'CrysAlisPro 1.171.38.43b (Rigaku OD, 2015)'
_computing_data_reduction 'CrysAlisPro 1.171.38.43b (Rigaku OD, 2015)'
_computing_structure_refinement 'SHELXL-97 (Sheldrick, 2008)'
_computing_structure_solution 'SHELXS-97 (Sheldrick, 2008)'
_diffrn_ambient_temperature 120.0(1)
_diffrn_detector_area_resol_mean 20.9246
_diffrn_measured_fraction_theta_full 0.995
_diffrn_measured_fraction_theta_max 0.995
_diffrn_measurement_device_type 'SuperNova, Dual, Cu at zero, Atlas'
_diffrn_measurement_method '\w scans'
_diffrn_radiation_monochromator mirror
_diffrn_radiation_type MoK\a
_diffrn_radiation_wavelength 0.71073
_diffrn_reflns_av_R_equivalents 0.0812
_diffrn_reflns_av_sigmaI/netI 0.0700
_diffrn_reflns_limit_h_max 18
_diffrn_reflns_limit_h_min -18
_diffrn_reflns_limit_k_max 19
_diffrn_reflns_limit_k_min -19
_diffrn_reflns_limit_l_max 19
_diffrn_reflns_limit_l_min -19
_diffrn_reflns_number 70202
_diffrn_reflns_theta_full 25.03
_diffrn_reflns_theta_max 25.03
_diffrn_reflns_theta_min 4.08
_diffrn_source 'micro-focus sealed X-ray tube'
_diffrn_source_type 'SuperNova (Mo) X-ray Source'
_exptl_absorpt_coefficient_mu 1.141
_exptl_absorpt_correction_T_max 0.8210
_exptl_absorpt_correction_T_min 0.2364
_exptl_absorpt_correction_type gaussian
_exptl_absorpt_process_details
;
CrysAlisPro 1.171.38.43b (Rigaku Oxford Diffraction, 2015)
Numerical absorption correction based on gaussian integration over
            a multifaceted crystal model
Empirical absorption correction using spherical harmonics,
 implemented in SCALE3 ABSPACK scaling algorithm.
;
_exptl_crystal_colour green
_exptl_crystal_density_diffrn 1.350
_exptl_crystal_density_method 'not measured'
_exptl_crystal_description block
_exptl_crystal_F_000 1630
_exptl_crystal_size_max 0.40
_exptl_crystal_size_mid 0.27
_exptl_crystal_size_min 0.18
_refine_diff_density_max 1.367
_refine_diff_density_min -0.629
_refine_diff_density_rms 0.090
_refine_ls_extinction_method none
_refine_ls_goodness_of_fit_ref 1.050
_refine_ls_hydrogen_treatment mixed
_refine_ls_matrix_type full
_refine_ls_number_parameters 831
_refine_ls_number_reflns 13288
_refine_ls_number_restraints 43
_refine_ls_restrained_S_all 1.059
_refine_ls_R_factor_all 0.1033
_refine_ls_R_factor_gt 0.0604
_refine_ls_shift/su_max 0.001
_refine_ls_shift/su_mean 0.000
_refine_ls_structure_factor_coef Fsqd
_refine_ls_weighting_details 'calc w=1/[\s^2^(Fo^2^)+(0.0606P)^2^+8.4205P] where P=(Fo^2^+2Fc^2^)/3'
_refine_ls_weighting_scheme calc
_refine_ls_wR_factor_gt 0.1355
_refine_ls_wR_factor_ref 0.1607
_reflns_number_gt 8889
_reflns_number_total 13288
_reflns_threshold_expression >2sigma(I)
_cod_data_source_file c6ra19232g2.cif
_cod_data_source_block co5-iii
_cod_original_cell_volume 3782.89(15)
_cod_original_sg_symbol_H-M P-1
_cod_database_code 7226819

loop_
_symmetry_equiv_pos_as_xyz
'x, y, z'
'-x, -y, -z'

loop_
_atom_site_label
_atom_site_type_symbol
_atom_site_fract_x
_atom_site_fract_y
_atom_site_fract_z
_atom_site_U_iso_or_equiv
_atom_site_adp_type
_atom_site_occupancy
_atom_site_symmetry_multiplicity
_atom_site_calc_flag
_atom_site_refinement_flags
Co1 Co 1.00026(6) 0.01652(4) 0.23136(4) 0.0392(2) Uani 1 1 d .
Co2 Co 1.20151(5) 0.16024(4) 0.25333(4) 0.03475(19) Uani 1 1 d .
Co3 Co 1.24924(5) 0.35685(4) 0.29504(4) 0.02839(17) Uani 1 1 d .
Co4 Co 1.16654(5) 0.49298(4) 0.31195(4) 0.03068(18) Uani 1 1 d .
Co5 Co 0.95640(5) 0.44953(5) 0.24716(5) 0.0432(2) Uani 1 1 d .
N1 N 0.9798(5) -0.0747(3) 0.3188(3) 0.0716(19) Uani 1 1 d .
O1N1 O 1.1451(3) 0.0506(2) 0.2883(2) 0.0482(11) Uani 1 1 d .
O2N1 O 0.9765(3) -0.1059(2) 0.1491(2) 0.0508(10) Uani 1 1 d .
C1N1 C 1.0796(5) -0.0544(4) 0.3674(4) 0.0677(19) Uani 1 1 d U
H1NA H 1.1031 -0.0964 0.3423 0.081 Uiso 1 1 calc R
H1NB H 1.0757 -0.0633 0.4242 0.081 Uiso 1 1 calc R
C2N1 C 1.1531(5) 0.0406(4) 0.3707(4) 0.068(2) Uani 1 1 d .
H2NA H 1.1369 0.0840 0.4033 0.081 Uiso 1 1 calc R
H2NB H 1.2207 0.0499 0.3960 0.081 Uiso 1 1 calc R
C3N1 C 0.9330(7) -0.1666(4) 0.2685(5) 0.091(3) Uani 1 1 d U
H3NA H 0.8615 -0.1851 0.2490 0.109 Uiso 1 1 calc R
H3NB H 0.9417 -0.2082 0.3030 0.109 Uiso 1 1 calc R
C4N1 C 0.9777(6) -0.1719(4) 0.1953(5) 0.081(3) Uani 1 1 d .
H4NA H 1.0465 -0.1631 0.2147 0.098 Uiso 1 1 calc R
H4NB H 0.9404 -0.2318 0.1594 0.098 Uiso 1 1 calc R
C5N1 C 0.9209(7) -0.0641(5) 0.3777(5) 0.099(3) Uani 1 1 d .
H5NA H 0.9590 -0.0055 0.4156 0.118 Uiso 1 1 calc R
H5NB H 0.9112 -0.1106 0.4112 0.118 Uiso 1 1 calc R
C6N1 C 0.8214(6) -0.0702(5) 0.3385(4) 0.087(3) Uani 1 1 d U
H6NA H 0.7839 -0.1277 0.2988 0.105 Uiso 1 1 calc R
H6NB H 0.8307 -0.0218 0.3073 0.105 Uiso 1 1 calc R
C7N1 C 0.7616(7) -0.0632(7) 0.4008(5) 0.132(5) Uani 1 1 d .
H7NA H 0.7570 -0.1082 0.4354 0.158 Uiso 1 1 calc R
H7NB H 0.7957 -0.0034 0.4373 0.158 Uiso 1 1 calc R
C8N1 C 0.6593(8) -0.0779(8) 0.3592(6) 0.141(5) Uani 1 1 d .
H8NA H 0.6222 -0.0751 0.4010 0.212 Uiso 1 1 calc R
H8NB H 0.6258 -0.1366 0.3222 0.212 Uiso 1 1 calc R
H8NC H 0.6636 -0.0315 0.3272 0.212 Uiso 1 1 calc R
N2 N 1.2635(3) 0.1103(3) 0.1785(3) 0.0443(12) Uani 1 1 d .
O1N2 O 1.2518(2) 0.2637(2) 0.2095(2) 0.0297(8) Uani 1 1 d .
O2N2 O 1.0846(2) 0.1064(2) 0.17019(19) 0.0287(7) Uani 1 1 d .
C1N2 C 1.3203(4) 0.1836(3) 0.1381(4) 0.0438(14) Uani 1 1 d .
H1NC H 1.3831 0.1811 0.1334 0.053 Uiso 1 1 calc R
H1ND H 1.2820 0.1759 0.0819 0.053 Uiso 1 1 calc R
C2N2 C 1.3409(4) 0.2719(3) 0.1882(4) 0.0382(13) Uani 1 1 d .
H2NC H 1.3932 0.2875 0.2385 0.046 Uiso 1 1 calc R
H2ND H 1.3627 0.3191 0.1557 0.046 Uiso 1 1 calc R
C3N2 C 1.1781(4) 0.0380(4) 0.1169(4) 0.0476(15) Uani 1 1 d .
H3NC H 1.1513 -0.0162 0.1402 0.057 Uiso 1 1 calc R
H3ND H 1.1991 0.0228 0.0666 0.057 Uiso 1 1 calc R
C4N2 C 1.1008(4) 0.0719(4) 0.0959(3) 0.0383(13) Uani 1 1 d .
H4NC H 1.1234 0.1192 0.0635 0.046 Uiso 1 1 calc R
H4ND H 1.0389 0.0227 0.0624 0.046 Uiso 1 1 calc R
C5N2 C 1.3267(4) 0.0737(4) 0.2228(5) 0.067(2) Uani 1 1 d .
H5NC H 1.2898 0.0362 0.2585 0.080 Uiso 1 1 calc R
H5ND H 1.3853 0.1240 0.2594 0.080 Uiso 1 1 calc R
C6N2 C 1.3619(5) 0.0177(4) 0.1682(6) 0.095(3) Uani 1 1 d .
H6NC H 1.3038 -0.0356 0.1348 0.114 Uiso 1 1 calc R
H6ND H 1.3950 0.0533 0.1297 0.114 Uiso 1 1 calc R
C7N2 C 1.4312(8) -0.0118(8) 0.2160(8) 0.123(3) Uani 1 1 d U
C8N2 C 1.3897(11) -0.0719(10) 0.2600(9) 0.094(4) Uani 0.633(12) 1 d P
C9N2 C 1.4631(19) -0.0727(17) 0.2253(16) 0.094(4) Uani 0.367(12) 1 d P
N3 N 1.2090(3) 0.5898(3) 0.4095(3) 0.0425(12) Uani 1 1 d .
O1N3 O 1.0479(3) 0.4369(2) 0.3448(2) 0.0403(9) Uani 1 1 d .
O2N3 O 1.2311(3) 0.4418(2) 0.3790(2) 0.0351(8) Uani 1 1 d .
C1N3 C 1.1160(4) 0.5768(4) 0.4362(4) 0.062(2) Uani 1 1 d .
H1NE H 1.0798 0.6036 0.4026 0.075 Uiso 1 1 calc R
H1NF H 1.1313 0.6059 0.4949 0.075 Uiso 1 1 calc R
C2N3 C 1.0547(5) 0.4782(4) 0.4248(4) 0.0560(18) Uani 1 1 d .
H2NE H 1.0854 0.4536 0.4659 0.067 Uiso 1 1 calc R
H2NF H 0.9881 0.4667 0.4328 0.067 Uiso 1 1 calc R
C3N3 C 1.2770(5) 0.5744(4) 0.4735(4) 0.0559(17) Uani 1 1 d .
H3NE H 1.2423 0.5498 0.5162 0.067 Uiso 1 1 calc R
H3NF H 1.3337 0.6320 0.5005 0.067 Uiso 1 1 calc R
C4N3 C 1.3138(5) 0.5111(4) 0.4369(4) 0.0497(15) Uani 1 1 d .
H4NE H 1.3665 0.5421 0.4088 0.060 Uiso 1 1 calc R
H4NF H 1.3404 0.4863 0.4803 0.060 Uiso 1 1 calc R
C5N3 C 1.2565(5) 0.6796(3) 0.3897(4) 0.0543(17) Uani 1 1 d .
H5NE H 1.2142 0.6816 0.3392 0.065 Uiso 1 1 calc R
H5NF H 1.3200 0.6869 0.3767 0.065 Uiso 1 1 calc R
C6N3 C 1.2761(5) 0.7589(4) 0.4562(5) 0.078(3) Uani 1 1 d .
H6NE H 1.2136 0.7525 0.4709 0.093 Uiso 1 1 calc R
H6NF H 1.3216 0.7603 0.5063 0.093 Uiso 1 1 calc R
C7N3 C 1.3206(6) 0.8448(4) 0.4261(6) 0.092(3) Uani 1 1 d .
H7NE H 1.3807 0.8484 0.4082 0.111 Uiso 1 1 calc R
H7NF H 1.2734 0.8433 0.3772 0.111 Uiso 1 1 calc R
C8N3 C 1.3464(9) 0.9249(6) 0.4870(8) 0.153(5) Uani 1 1 d .
H8NG H 1.3727 0.9774 0.4623 0.229 Uiso 1 1 calc R
H8NH H 1.3963 0.9291 0.5344 0.229 Uiso 1 1 calc R
H8NI H 1.2876 0.9220 0.5054 0.229 Uiso 1 1 calc R
N4 N 0.9208(4) 0.5150(3) 0.1476(4) 0.0583(15) Uani 1 1 d .
O1N4 O 1.0948(3) 0.5445(2) 0.2510(3) 0.0419(9) Uani 1 1 d .
O2N4 O 0.9113(3) 0.5412(3) 0.3137(3) 0.0779(16) Uani 1 1 d .
C1N4 C 1.0179(4) 0.5887(4) 0.1447(5) 0.063(2) Uani 1 1 d .
H1NG H 1.0287 0.6446 0.1808 0.076 Uiso 1 1 calc R
H1NH H 1.0162 0.5990 0.0876 0.076 Uiso 1 1 calc R
C2N4 C 1.1021(4) 0.5641(4) 0.1728(4) 0.0490(16) Uani 1 1 d .
H2NG H 1.0959 0.5117 0.1341 0.059 Uiso 1 1 calc R
H2NH H 1.1662 0.6145 0.1758 0.059 Uiso 1 1 calc R
C3N4 C 0.8546(5) 0.5519(5) 0.1730(6) 0.080(3) Uani 1 1 d .
H3NG H 0.7876 0.5032 0.1637 0.096 Uiso 1 1 calc R
H3NH H 0.8508 0.5952 0.1387 0.096 Uiso 1 1 calc R
C4N4 C 0.8896(5) 0.5973(5) 0.2622(7) 0.089(3) Uani 1 1 d U
H4NG H 0.9495 0.6535 0.2693 0.107 Uiso 1 1 calc R
H4NH H 0.8382 0.6125 0.2796 0.107 Uiso 1 1 calc R
C5N4 C 0.8763(5) 0.4556(4) 0.0657(5) 0.0630(19) Uani 1 1 d .
H5NG H 0.9271 0.4405 0.0469 0.076 Uiso 1 1 calc R
H5NH H 0.8571 0.4889 0.0265 0.076 Uiso 1 1 calc R
C6N4 C 0.7875(5) 0.3700(4) 0.0612(5) 0.0620(19) Uani 1 1 d .
H6NG H 0.8024 0.3407 0.1061 0.074 Uiso 1 1 calc R
H6NH H 0.7318 0.3837 0.0694 0.074 Uiso 1 1 calc R
C7N4 C 0.7580(6) 0.3072(5) -0.0203(5) 0.077(2) Uani 1 1 d .
H7NG H 0.8141 0.2943 -0.0290 0.093 Uiso 1 1 calc R
H7NH H 0.7421 0.3362 -0.0652 0.093 Uiso 1 1 calc R
C8N4 C 0.6705(7) 0.2211(6) -0.0245(6) 0.119(4) Uani 1 1 d .
H8NJ H 0.6527 0.1825 -0.0788 0.178 Uiso 1 1 calc R
H8NK H 0.6148 0.2336 -0.0159 0.178 Uiso 1 1 calc R
H8NL H 0.6868 0.1910 0.0184 0.178 Uiso 1 1 calc R
O1B1 O 0.8648(3) -0.0027(2) 0.1698(2) 0.0442(9) Uani 1 1 d .
O2B1 O 0.8043(3) -0.1323(3) 0.0803(2) 0.0493(10) Uani 1 1 d .
C1B1 C 0.7970(4) -0.0658(4) 0.1163(4) 0.0461(15) Uani 1 1 d .
C2B1 C 0.6994(6) -0.0586(5) 0.0920(5) 0.078(2) Uani 1 1 d U
H2BA H 0.6900 -0.0673 0.0306 0.093 Uiso 1 1 calc R
C3B1 C 0.6152(6) -0.1396(7) 0.0996(8) 0.139(5) Uani 1 1 d .
H3BA H 0.5539 -0.1333 0.0832 0.208 Uiso 1 1 calc R
H3BB H 0.6239 -0.1473 0.1569 0.208 Uiso 1 1 calc R
H3BC H 0.6119 -0.1919 0.0637 0.208 Uiso 1 1 calc R
C4B1 C 0.7008(10) 0.0247(9) 0.1104(9) 0.165(5) Uani 1 1 d U
H4BA H 0.6345 0.0204 0.0912 0.247 Uiso 1 1 calc R
H4BB H 0.7462 0.0658 0.0829 0.247 Uiso 1 1 calc R
H4BC H 0.7226 0.0471 0.1702 0.247 Uiso 1 1 calc R
O1B2 O 1.0022(3) 0.1178(2) 0.3169(2) 0.0483(10) Uani 1 1 d .
O2B2 O 1.1479(3) 0.2266(2) 0.3165(2) 0.0354(8) Uani 1 1 d .
C1B2 C 1.0663(4) 0.1957(3) 0.3401(3) 0.0405(14) Uani 1 1 d .
C2B2 C 1.0551(5) 0.2600(4) 0.4041(4) 0.0586(19) Uani 1 1 d .
H2BB H 1.0697 0.3169 0.3839 0.070 Uiso 1 1 calc R
C3B2 C 1.1319(8) 0.2802(5) 0.4844(4) 0.106(3) Uani 1 1 d .
H3BD H 1.1256 0.3224 0.5263 0.158 Uiso 1 1 calc R
H3BE H 1.1981 0.3063 0.4741 0.158 Uiso 1 1 calc R
H3BF H 1.1210 0.2248 0.5041 0.158 Uiso 1 1 calc R
C4B2 C 0.9533(7) 0.2255(6) 0.4163(7) 0.137(5) Uani 1 1 d .
H4BD H 0.9072 0.2147 0.3638 0.206 Uiso 1 1 calc R
H4BE H 0.9480 0.2694 0.4570 0.206 Uiso 1 1 calc R
H4BF H 0.9373 0.1695 0.4361 0.206 Uiso 1 1 calc R
O1B3 O 1.3132(3) 0.2011(2) 0.3456(2) 0.0510(11) Uani 1 1 d .
O2B3 O 1.3579(3) 0.3484(2) 0.3794(2) 0.0450(10) Uani 1 1 d .
C1B3 C 1.3638(4) 0.2779(4) 0.3911(4) 0.0520(17) Uani 1 1 d .
C2B3 C 1.4398(5) 0.2857(4) 0.4665(5) 0.074(2) Uani 1 1 d .
H2BC H 1.5043 0.3346 0.4651 0.089 Uiso 1 1 calc R
C3B3 C 1.4542(5) 0.2018(4) 0.4686(5) 0.079(2) Uani 1 1 d .
H3BG H 1.5039 0.2111 0.5181 0.118 Uiso 1 1 calc R
H3BH H 1.4761 0.1871 0.4194 0.118 Uiso 1 1 calc R
H3BI H 1.3918 0.1527 0.4695 0.118 Uiso 1 1 calc R
C4B3 C 1.4108(8) 0.3124(6) 0.5423(5) 0.113(4) Uani 1 1 d .
H4BG H 1.4025 0.3674 0.5399 0.169 Uiso 1 1 calc R
H4BH H 1.4621 0.3226 0.5910 0.169 Uiso 1 1 calc R
H4BI H 1.3486 0.2648 0.5460 0.169 Uiso 1 1 calc R
O1B4 O 1.3480(2) 0.4613(2) 0.2543(2) 0.0287(8) Uani 1 1 d .
O2B4 O 1.2794(2) 0.5573(2) 0.2699(2) 0.0282(8) Uani 1 1 d .
C1B4 C 1.3416(3) 0.5329(3) 0.2474(3) 0.0271(11) Uani 1 1 d .
C2B4 C 1.4156(4) 0.5964(3) 0.2069(3) 0.0319(12) Uani 1 1 d .
H2BD H 1.4814 0.5979 0.2292 0.038 Uiso 1 1 calc R
C3B4 C 1.4256(4) 0.6915(3) 0.2250(4) 0.0394(13) Uani 1 1 d .
H3BJ H 1.4453 0.7142 0.2847 0.059 Uiso 1 1 calc R
H3BK H 1.3622 0.6921 0.2030 0.059 Uiso 1 1 calc R
H3BL H 1.4756 0.7294 0.1989 0.059 Uiso 1 1 calc R
C4B4 C 1.3862(5) 0.5572(4) 0.1153(4) 0.0520(16) Uani 1 1 d .
H4BJ H 1.3815 0.4965 0.1067 0.078 Uiso 1 1 calc R
H4BK H 1.4358 0.5942 0.0883 0.078 Uiso 1 1 calc R
H4BL H 1.3222 0.5557 0.0917 0.078 Uiso 1 1 calc R
O1B5 O 1.1341(2) 0.38813(19) 0.22950(19) 0.0251(7) Uani 1 1 d .
O2B5 O 0.9791(2) 0.3588(2) 0.1677(2) 0.0332(8) Uani 1 1 d .
C1B5 C 1.0536(4) 0.3435(3) 0.1732(3) 0.0270(11) Uani 1 1 d .
C2B5 C 1.0551(4) 0.2718(3) 0.1108(3) 0.0298(11) Uani 1 1 d .
H2BE H 1.0865 0.2386 0.1414 0.036 Uiso 1 1 calc R
C3B5 C 0.9531(4) 0.2052(4) 0.0637(4) 0.0621(19) Uani 1 1 d .
H3BM H 0.9143 0.1782 0.1027 0.093 Uiso 1 1 calc R
H3BN H 0.9580 0.1585 0.0260 0.093 Uiso 1 1 calc R
H3BO H 0.9209 0.2356 0.0320 0.093 Uiso 1 1 calc R
C4B5 C 1.1200(5) 0.3160(4) 0.0545(4) 0.0547(17) Uani 1 1 d .
H4BM H 1.1852 0.3580 0.0877 0.082 Uiso 1 1 calc R
H4BN H 1.0903 0.3481 0.0227 0.082 Uiso 1 1 calc R
H4BO H 1.1264 0.2704 0.0166 0.082 Uiso 1 1 calc R
O1B6 O 0.8284(3) 0.3498(3) 0.2551(3) 0.0607(12) Uani 1 1 d .
O2B6 O 0.7612(3) 0.4152(4) 0.3332(3) 0.0686(13) Uani 1 1 d .
C1B6 C 0.7618(4) 0.3491(5) 0.2907(4) 0.0626(19) Uani 1 1 d .
C2B6 C 0.6749(6) 0.2580(7) 0.2824(6) 0.100(3) Uani 1 1 d D
C3B6 C 0.6138(7) 0.2326(7) 0.1902(7) 0.089(4) Uani 0.770(10) 1 d P
C4B6 C 0.593(2) 0.257(2) 0.295(2) 0.089(4) Uani 0.230(10) 1 d P
C5B6 C 0.7053(11) 0.1877(12) 0.3045(14) 0.190(10) Uani 0.770(10) 1 d P
C6B6 C 0.696(4) 0.185(2) 0.235(3) 0.190(10) Uani 0.230(10) 1 d PD
N1S N 1.5667(5) 0.4339(4) 0.1267(5) 0.082(2) Uani 1 1 d .
C11S C 1.5747(5) 0.4558(4) 0.1969(6) 0.064(2) Uani 1 1 d .
C12S C 1.5849(5) 0.4838(4) 0.2853(4) 0.0592(17) Uani 1 1 d .
N2S N 0.6819(5) -0.3184(4) 0.2120(5) 0.081(2) Uani 1 1 d .
C21S C 0.6701(5) -0.3355(4) 0.1412(6) 0.066(2) Uani 1 1 d .
C22S C 0.6552(6) -0.3567(5) 0.0519(5) 0.075(2) Uani 1 1 d .

loop_
_atom_site_aniso_label
_atom_site_aniso_U_11
_atom_site_aniso_U_22
_atom_site_aniso_U_33
_atom_site_aniso_U_23
_atom_site_aniso_U_13
_atom_site_aniso_U_12
Co1 0.0442(5) 0.0249(4) 0.0305(4) 0.0093(3) -0.0046(3) 0.0009(3)
Co2 0.0360(4) 0.0215(3) 0.0354(4) 0.0081(3) -0.0102(3) 0.0073(3)
Co3 0.0312(4) 0.0218(3) 0.0273(4) 0.0083(3) 0.0020(3) 0.0073(3)
Co4 0.0291(4) 0.0245(3) 0.0376(4) 0.0053(3) 0.0166(3) 0.0075(3)
Co5 0.0282(4) 0.0343(4) 0.0679(6) 0.0031(4) 0.0219(4) 0.0120(3)
N1 0.086(4) 0.035(3) 0.043(3) 0.017(2) -0.021(3) -0.014(3)
O1N1 0.054(3) 0.0211(17) 0.044(2) 0.0110(16) -0.0199(19) 0.0012(17)
O2N1 0.056(3) 0.0266(19) 0.053(3) 0.0053(18) -0.007(2) 0.0102(18)
C1N1 0.075(3) 0.055(3) 0.060(3) 0.030(2) -0.001(2) 0.016(2)
C2N1 0.079(5) 0.033(3) 0.051(4) 0.024(3) -0.025(4) -0.006(3)
C3N1 0.118(7) 0.029(3) 0.069(5) 0.023(3) -0.032(5) -0.008(4)
C4N1 0.108(6) 0.026(3) 0.072(5) 0.007(3) -0.035(5) 0.011(4)
C5N1 0.125(8) 0.054(4) 0.039(4) 0.029(4) -0.019(5) -0.030(5)
C6N1 0.103(7) 0.059(4) 0.041(4) 0.012(3) 0.008(4) -0.021(4)
C7N1 0.095(8) 0.165(9) 0.045(5) 0.025(6) 0.028(5) -0.039(7)
C8N1 0.101(8) 0.182(11) 0.062(6) 0.016(7) 0.035(6) -0.022(8)
N2 0.035(3) 0.025(2) 0.064(3) 0.005(2) -0.010(2) 0.013(2)
O1N2 0.0241(19) 0.0257(17) 0.038(2) 0.0100(15) 0.0014(15) 0.0100(15)
O2N2 0.0284(19) 0.0271(17) 0.0241(18) 0.0045(14) -0.0032(15) 0.0090(15)
C1N2 0.025(3) 0.031(3) 0.067(4) 0.001(3) -0.003(3) 0.011(2)
C2N2 0.030(3) 0.028(3) 0.052(4) 0.003(2) -0.001(3) 0.014(2)
C3N2 0.034(3) 0.035(3) 0.062(4) -0.005(3) -0.003(3) 0.013(3)
C4N2 0.030(3) 0.040(3) 0.035(3) -0.002(2) -0.002(2) 0.011(2)
C5N2 0.035(4) 0.031(3) 0.117(6) 0.016(4) -0.024(4) 0.013(3)
C6N2 0.041(4) 0.034(3) 0.194(10) 0.000(5) -0.018(5) 0.022(3)
C7N2 0.119(4) 0.117(4) 0.140(5) 0.033(3) 0.016(3) 0.062(3)
C8N2 0.099(10) 0.118(9) 0.112(10) 0.058(8) 0.037(8) 0.079(8)
C9N2 0.099(10) 0.118(9) 0.112(10) 0.058(8) 0.037(8) 0.079(8)
N3 0.034(3) 0.032(2) 0.051(3) -0.006(2) 0.023(2) 0.003(2)
O1N3 0.036(2) 0.0316(18) 0.043(2) -0.0022(16) 0.0238(18) 0.0011(16)
O2N3 0.041(2) 0.0270(17) 0.0269(19) 0.0065(15) 0.0084(17) 0.0038(16)
C1N3 0.045(4) 0.046(3) 0.073(5) -0.023(3) 0.038(4) -0.004(3)
C2N3 0.046(4) 0.048(3) 0.053(4) -0.010(3) 0.033(3) -0.004(3)
C3N3 0.052(4) 0.045(3) 0.042(4) -0.011(3) 0.016(3) -0.003(3)
C4N3 0.057(4) 0.039(3) 0.033(3) 0.000(3) 0.001(3) 0.006(3)
C5N3 0.043(4) 0.030(3) 0.081(5) -0.001(3) 0.029(3) 0.004(3)
C6N3 0.057(5) 0.036(3) 0.127(7) -0.020(4) 0.044(5) 0.008(3)
C7N3 0.078(6) 0.028(3) 0.153(9) -0.011(4) 0.022(6) 0.015(4)
C8N3 0.144(11) 0.077(7) 0.220(14) -0.019(8) 0.027(10) 0.050(7)
N4 0.034(3) 0.043(3) 0.110(5) 0.027(3) 0.019(3) 0.024(2)
O1N4 0.033(2) 0.0301(19) 0.070(3) 0.0123(19) 0.022(2) 0.0165(17)
O2N4 0.036(3) 0.069(3) 0.116(4) -0.031(3) 0.015(3) 0.024(2)
C1N4 0.032(3) 0.050(4) 0.121(6) 0.045(4) 0.022(4) 0.021(3)
C2N4 0.032(3) 0.048(3) 0.082(5) 0.033(3) 0.024(3) 0.022(3)
C3N4 0.042(4) 0.047(4) 0.167(9) 0.028(5) 0.037(5) 0.029(3)
C4N4 0.043(4) 0.052(4) 0.185(10) 0.000(5) 0.041(5) 0.034(4)
C5N4 0.043(4) 0.066(4) 0.092(6) 0.037(4) 0.012(4) 0.031(4)
C6N4 0.038(4) 0.061(4) 0.090(6) 0.028(4) 0.007(4) 0.024(3)
C7N4 0.063(5) 0.078(5) 0.078(6) 0.019(4) -0.008(4) 0.025(4)
C8N4 0.098(8) 0.106(7) 0.098(7) -0.008(6) 0.001(6) 0.006(6)
O1B1 0.037(2) 0.047(2) 0.035(2) 0.0083(18) 0.0044(18) 0.0055(19)
O2B1 0.039(2) 0.046(2) 0.041(2) 0.0025(19) 0.0007(19) 0.0021(19)
C1B1 0.029(3) 0.054(4) 0.038(3) 0.014(3) 0.008(3) 0.000(3)
C2B1 0.066(3) 0.081(3) 0.081(3) 0.005(2) 0.022(2) 0.028(2)
C3B1 0.040(5) 0.118(8) 0.238(14) 0.059(9) 0.032(7) 0.008(5)
C4B1 0.164(5) 0.164(5) 0.166(5) 0.0346(14) 0.0369(15) 0.071(2)
O1B2 0.056(3) 0.029(2) 0.033(2) 0.0074(16) 0.0107(19) -0.0082(19)
O2B2 0.044(2) 0.0248(17) 0.0242(19) 0.0106(15) 0.0016(17) 0.0027(16)
C1B2 0.053(4) 0.028(3) 0.028(3) 0.014(2) 0.007(3) 0.004(3)
C2B2 0.078(5) 0.031(3) 0.041(4) 0.003(3) 0.030(4) -0.007(3)
C3B2 0.204(11) 0.070(5) 0.032(4) 0.008(4) 0.014(5) 0.054(6)
C4B2 0.117(8) 0.075(6) 0.168(10) -0.043(6) 0.105(8) -0.020(5)
O1B3 0.055(3) 0.0214(18) 0.050(2) 0.0095(17) -0.029(2) 0.0047(18)
O2B3 0.045(2) 0.0266(19) 0.045(2) 0.0099(17) -0.0170(18) 0.0067(17)
C1B3 0.049(4) 0.034(3) 0.054(4) 0.017(3) -0.019(3) 0.007(3)
C2B3 0.069(5) 0.034(3) 0.073(5) 0.019(3) -0.048(4) 0.000(3)
C3B3 0.069(5) 0.053(4) 0.083(5) 0.021(4) -0.039(4) 0.015(4)
C4B3 0.178(10) 0.094(6) 0.048(5) 0.001(4) -0.044(6) 0.071(7)
O1B4 0.0254(19) 0.0259(17) 0.038(2) 0.0124(15) 0.0089(16) 0.0124(15)
O2B4 0.0238(18) 0.0260(17) 0.040(2) 0.0114(15) 0.0146(16) 0.0118(15)
C1B4 0.020(3) 0.030(3) 0.031(3) 0.010(2) 0.003(2) 0.010(2)
C2B4 0.025(3) 0.036(3) 0.039(3) 0.019(2) 0.013(2) 0.012(2)
C3B4 0.035(3) 0.037(3) 0.048(3) 0.024(3) 0.015(3) 0.011(3)
C4B4 0.061(4) 0.052(4) 0.051(4) 0.021(3) 0.031(3) 0.024(3)
O1B5 0.0262(19) 0.0250(16) 0.0254(18) 0.0059(14) 0.0065(15) 0.0118(15)
O2B5 0.029(2) 0.0352(19) 0.039(2) 0.0076(16) 0.0103(16) 0.0173(16)
C1B5 0.033(3) 0.029(3) 0.027(3) 0.020(2) 0.014(2) 0.016(2)
C2B5 0.029(3) 0.033(3) 0.029(3) 0.008(2) 0.003(2) 0.015(2)
C3B5 0.040(4) 0.059(4) 0.074(5) -0.014(3) -0.007(3) 0.022(3)
C4B5 0.081(5) 0.053(4) 0.044(4) 0.018(3) 0.035(4) 0.032(4)
O1B6 0.033(2) 0.054(3) 0.077(3) -0.004(2) 0.029(2) -0.001(2)
O2B6 0.045(3) 0.107(4) 0.065(3) 0.011(3) 0.024(2) 0.041(3)
C1B6 0.023(3) 0.094(5) 0.048(4) 0.009(4) 0.006(3) 0.006(3)
C2B6 0.042(5) 0.109(7) 0.104(7) 0.004(6) 0.032(5) -0.014(5)
C3B6 0.046(6) 0.067(6) 0.108(8) 0.033(6) -0.022(6) -0.011(5)
C4B6 0.046(6) 0.067(6) 0.108(8) 0.033(6) -0.022(6) -0.011(5)
C5B6 0.079(9) 0.161(13) 0.26(2) 0.169(15) -0.027(12) -0.024(8)
C6B6 0.079(9) 0.161(13) 0.26(2) 0.169(15) -0.027(12) -0.024(8)
N1S 0.064(4) 0.076(4) 0.104(6) 0.015(4) 0.024(4) 0.027(4)
C11S 0.031(4) 0.044(4) 0.112(7) 0.021(4) 0.005(4) 0.012(3)
C12S 0.049(4) 0.065(4) 0.063(5) 0.004(3) 0.004(3) 0.031(4)
N2S 0.059(4) 0.060(4) 0.089(5) 0.005(4) 0.022(4) -0.009(3)
C21S 0.042(4) 0.046(4) 0.090(6) 0.004(4) 0.022(4) 0.000(3)
C22S 0.073(5) 0.074(5) 0.063(5) -0.005(4) 0.028(4) 0.019(4)

loop_
_atom_type_symbol
_atom_type_description
_atom_type_scat_dispersion_real
_atom_type_scat_dispersion_imag
_atom_type_scat_source
C C 0.0033 0.0016 'International Tables Vol C Tables 4.2.6.8 and 6.1.1.4'
H H 0.0000 0.0000 'International Tables Vol C Tables 4.2.6.8 and 6.1.1.4'
N N 0.0061 0.0033 'International Tables Vol C Tables 4.2.6.8 and 6.1.1.4'
O O 0.0106 0.0060 'International Tables Vol C Tables 4.2.6.8 and 6.1.1.4'
Co Co 0.3494 0.9721 'International Tables Vol C Tables 4.2.6.8 and 6.1.1.4'

loop_
_geom_angle_atom_site_label_1
_geom_angle_atom_site_label_2
_geom_angle_atom_site_label_3
_geom_angle
O1B1 Co1 O2N2 99.00(14)
O1B1 Co1 O1N1 172.78(14)
O2N2 Co1 O1N1 74.16(13)
O1B1 Co1 O1B2 89.07(16)
O2N2 Co1 O1B2 91.70(13)
O1N1 Co1 O1B2 88.83(16)
O1B1 Co1 O2N1 86.63(15)
O2N2 Co1 O2N1 97.98(14)
O1N1 Co1 O2N1 96.51(15)
O1B2 Co1 O2N1 169.91(15)
O1B1 Co1 N1 107.8(2)
O2N2 Co1 N1 152.8(2)
O1N1 Co1 N1 79.17(19)
O1B2 Co1 N1 92.8(2)
O2N1 Co1 N1 79.85(19)
O1B1 Co1 Co2 133.49(11)
O2N2 Co1 Co2 38.83(9)
O1N1 Co1 Co2 39.29(9)
O1B2 Co1 Co2 77.09(11)
O2N1 Co1 Co2 112.37(11)
N1 Co1 Co2 116.89(15)
O2N2 Co2 O1N2 93.50(14)
O2N2 Co2 O1N1 82.28(14)
O1N2 Co2 O1N1 175.16(15)
O2N2 Co2 O1B3 171.89(15)
O1N2 Co2 O1B3 94.57(15)
O1N1 Co2 O1B3 89.68(15)
O2N2 Co2 O2B2 91.67(14)
O1N2 Co2 O2B2 83.86(14)
O1N1 Co2 O2B2 98.58(16)
O1B3 Co2 O2B2 88.50(16)
O2N2 Co2 N2 87.80(16)
O1N2 Co2 N2 86.05(16)
O1N1 Co2 N2 91.39(18)
O1B3 Co2 N2 93.45(19)
O2B2 Co2 N2 169.85(16)
O2N2 Co2 Co1 43.11(10)
O1N2 Co2 Co1 133.14(10)
O1N1 Co2 Co1 43.76(11)
O1B3 Co2 Co1 129.04(12)
O2B2 Co2 Co1 81.45(10)
N2 Co2 Co1 104.82(13)
O1N2 Co3 O2N3 173.81(14)
O1N2 Co3 O2B3 91.35(14)
O2N3 Co3 O2B3 92.15(15)
O1N2 Co3 O1B4 93.31(13)
O2N3 Co3 O1B4 91.58(13)
O2B3 Co3 O1B4 93.48(14)
O1N2 Co3 O1B5 102.13(12)
O2N3 Co3 O1B5 74.36(13)
O2B3 Co3 O1B5 166.50(14)
O1B4 Co3 O1B5 86.53(12)
O1N2 Co3 O2B2 74.11(13)
O2N3 Co3 O2B2 100.97(13)
O2B3 Co3 O2B2 86.93(13)
O1B4 Co3 O2B2 167.43(13)
O1B5 Co3 O2B2 96.00(12)
O2N3 Co4 O1N3 93.01(16)
O2N3 Co4 O1N4 175.09(15)
O1N3 Co4 O1N4 82.78(16)
O2N3 Co4 O2B4 94.28(14)
O1N3 Co4 O2B4 172.70(16)
O1N4 Co4 O2B4 89.92(14)
O2N3 Co4 O1B5 83.92(13)
O1N3 Co4 O1B5 91.34(14)
O1N4 Co4 O1B5 98.67(15)
O2B4 Co4 O1B5 89.62(13)
O2N3 Co4 N3 86.19(18)
O1N3 Co4 N3 87.97(16)
O1N4 Co4 N3 91.10(19)
O2B4 Co4 N3 92.32(16)
O1B5 Co4 N3 170.04(18)
O2N3 Co4 Co5 133.48(11)
O1N3 Co4 Co5 43.61(12)
O1N4 Co4 Co5 43.45(11)
O2B4 Co4 Co5 129.51(10)
O1B5 Co4 Co5 81.84(10)
N3 Co4 Co5 104.27(14)
O1B6 Co5 O1N4 172.42(19)
O1B6 Co5 O1N3 97.86(17)
O1N4 Co5 O1N3 74.62(15)
O1B6 Co5 O2B5 89.32(15)
O1N4 Co5 O2B5 89.82(13)
O1N3 Co5 O2B5 90.45(13)
O1B6 Co5 O2N4 86.89(17)
O1N4 Co5 O2N4 95.12(15)
O1N3 Co5 O2N4 99.04(18)
O2B5 Co5 O2N4 170.17(17)
O1B6 Co5 N4 107.5(2)
O1N4 Co5 N4 80.05(17)
O1N3 Co5 N4 154.40(17)
O2B5 Co5 N4 93.16(17)
O2N4 Co5 N4 79.4(2)
O1B6 Co5 Co4 133.30(14)
O1N4 Co5 Co4 39.30(10)
O1N3 Co5 Co4 39.00(9)
O2B5 Co5 Co4 77.33(10)
O2N4 Co5 Co4 111.75(12)
N4 Co5 Co4 117.62(13)
C5N1 N1 C3N1 110.9(6)
C5N1 N1 C1N1 107.7(6)
C3N1 N1 C1N1 110.6(6)
C5N1 N1 Co1 114.3(5)
C3N1 N1 Co1 106.7(4)
C1N1 N1 Co1 106.7(4)
C2N1 O1N1 Co2 125.2(3)
C2N1 O1N1 Co1 110.7(4)
Co2 O1N1 Co1 96.95(15)
C4N1 O2N1 Co1 110.5(4)
N1 C1N1 C2N1 112.2(5)
O1N1 C2N1 C1N1 105.3(5)
N1 C3N1 C4N1 111.0(6)
O2N1 C4N1 C3N1 111.1(6)
N1 C5N1 C6N1 114.9(6)
C5N1 C6N1 C7N1 113.1(7)
C8N1 C7N1 C6N1 111.7(7)
C5N2 N2 C3N2 110.7(4)
C5N2 N2 C1N2 112.0(5)
C3N2 N2 C1N2 110.7(5)
C5N2 N2 Co2 112.1(4)
C3N2 N2 Co2 103.9(3)
C1N2 N2 Co2 107.0(3)
C2N2 O1N2 Co2 108.5(3)
C2N2 O1N2 Co3 121.3(3)
Co2 O1N2 Co3 102.47(16)
C4N2 O2N2 Co2 111.2(3)
C4N2 O2N2 Co1 117.4(3)
Co2 O2N2 Co1 98.06(14)
C2N2 C1N2 N2 109.7(5)
O1N2 C2N2 C1N2 106.9(4)
N2 C3N2 C4N2 107.6(4)
O2N2 C4N2 C3N2 108.5(4)
N2 C5N2 C6N2 115.9(6)
C7N2 C6N2 C5N2 113.6(8)
C9N2 C7N2 C8N2 61.4(12)
C9N2 C7N2 C6N2 149.5(16)
C8N2 C7N2 C6N2 114.1(11)
C7N2 C8N2 C9N2 58.4(12)
C7N2 C9N2 C8N2 60.2(12)
C5N3 N3 C3N3 111.5(5)
C5N3 N3 C1N3 111.0(5)
C3N3 N3 C1N3 110.4(5)
C5N3 N3 Co4 112.3(4)
C3N3 N3 Co4 107.1(3)
C1N3 N3 Co4 104.3(3)
C2N3 O1N3 Co4 110.7(3)
C2N3 O1N3 Co5 118.6(4)
Co4 O1N3 Co5 97.38(16)
C4N3 O2N3 Co4 109.1(3)
C4N3 O2N3 Co3 120.9(3)
Co4 O2N3 Co3 101.96(15)
N3 C1N3 C2N3 107.6(5)
O1N3 C2N3 C1N3 108.9(5)
N3 C3N3 C4N3 111.3(5)
O2N3 C4N3 C3N3 106.3(5)
N3 C5N3 C6N3 116.6(5)
C7N3 C6N3 C5N3 110.4(6)
C8N3 C7N3 C6N3 114.4(9)
C3N4 N4 C5N4 111.0(6)
C3N4 N4 C1N4 110.9(5)
C5N4 N4 C1N4 108.7(6)
C3N4 N4 Co5 106.4(5)
C5N4 N4 Co5 114.2(4)
C1N4 N4 Co5 105.5(4)
C2N4 O1N4 Co4 126.2(3)
C2N4 O1N4 Co5 110.6(3)
Co4 O1N4 Co5 97.25(16)
C4N4 O2N4 Co5 111.6(4)
N4 C1N4 C2N4 110.5(4)
O1N4 C2N4 C1N4 105.8(5)
N4 C3N4 C4N4 111.5(6)
O2N4 C4N4 C3N4 111.4(5)
N4 C5N4 C6N4 115.7(6)
C7N4 C6N4 C5N4 111.8(6)
C6N4 C7N4 C8N4 111.9(7)
C1B1 O1B1 Co1 133.3(4)
O2B1 C1B1 O1B1 125.1(6)
O2B1 C1B1 C2B1 117.9(5)
O1B1 C1B1 C2B1 116.9(6)
C4B1 C2B1 C3B1 120.9(9)
C4B1 C2B1 C1B1 117.5(8)
C3B1 C2B1 C1B1 111.4(7)
C1B2 O1B2 Co1 128.0(4)
C1B2 O2B2 Co2 127.7(3)
C1B2 O2B2 Co3 136.5(3)
Co2 O2B2 Co3 93.47(15)
O1B2 C1B2 O2B2 124.3(5)
O1B2 C1B2 C2B2 120.4(5)
O2B2 C1B2 C2B2 115.2(4)
C4B2 C2B2 C1B2 111.5(5)
C4B2 C2B2 C3B2 112.5(7)
C1B2 C2B2 C3B2 108.9(6)
C1B3 O1B3 Co2 130.2(3)
C1B3 O2B3 Co3 125.8(3)
O2B3 C1B3 O1B3 126.1(5)
O2B3 C1B3 C2B3 116.7(5)
O1B3 C1B3 C2B3 117.1(5)
C4B3 C2B3 C3B3 110.9(6)
C4B3 C2B3 C1B3 108.9(7)
C3B3 C2B3 C1B3 113.4(5)
C1B4 O1B4 Co3 125.3(3)
C1B4 O2B4 Co4 129.9(3)
O1B4 C1B4 O2B4 126.7(4)
O1B4 C1B4 C2B4 116.7(4)
O2B4 C1B4 C2B4 116.7(4)
C4B4 C2B4 C1B4 107.7(4)
C4B4 C2B4 C3B4 112.4(4)
C1B4 C2B4 C3B4 113.3(4)
C1B5 O1B5 Co4 128.0(3)
C1B5 O1B5 Co3 134.9(3)
Co4 O1B5 Co3 93.82(13)
C1B5 O2B5 Co5 128.1(3)
O2B5 C1B5 O1B5 123.8(4)
O2B5 C1B5 C2B5 120.5(4)
O1B5 C1B5 C2B5 115.6(4)
C1B5 C2B5 C3B5 112.7(4)
C1B5 C2B5 C4B5 108.5(4)
C3B5 C2B5 C4B5 112.6(5)
C1B6 O1B6 Co5 132.4(4)
O2B6 C1B6 O1B6 125.7(6)
O2B6 C1B6 C2B6 117.6(6)
O1B6 C1B6 C2B6 116.6(7)
C4B6 C2B6 C5B6 120.5(18)
C4B6 C2B6 C1B6 118.1(17)
C5B6 C2B6 C1B6 113.7(8)
C4B6 C2B6 C6B6 130(2)
C5B6 C2B6 C6B6 44.1(19)
C1B6 C2B6 C6B6 109.0(18)
C4B6 C2B6 C3B6 79.9(18)
C5B6 C2B6 C3B6 112.2(12)
C1B6 C2B6 C3B6 105.8(7)
C6B6 C2B6 C3B6 72(2)
C2B6 C3B6 C4B6 43.2(11)
C2B6 C3B6 C6B6 52.8(10)
C4B6 C3B6 C6B6 88.0(16)
C2B6 C4B6 C3B6 56.9(18)
C6B6 C5B6 C2B6 70.3(11)
C5B6 C6B6 C2B6 65.6(14)
C5B6 C6B6 C3B6 115.6(18)
C2B6 C6B6 C3B6 54.9(12)
N1S C11S C12S 179.8(8)
N2S C21S C22S 179.8(10)

loop_
_geom_bond_atom_site_label_1
_geom_bond_atom_site_label_2
_geom_bond_distance
Co1 O1B1 2.032(4)
Co1 O2N2 2.051(3)
Co1 O1N1 2.070(4)
Co1 O1B2 2.075(4)
Co1 O2N1 2.192(4)
Co1 N1 2.205(5)
Co1 Co2 2.9710(10)
Co2 O2N2 1.881(3)
Co2 O1N2 1.881(3)
Co2 O1N1 1.895(3)
Co2 O1B3 1.929(3)
Co2 O2B2 1.937(4)
Co2 N2 1.984(5)
Co3 O1N2 2.007(3)
Co3 O2N3 2.013(3)
Co3 O2B3 2.058(3)
Co3 O1B4 2.070(3)
Co3 O1B5 2.192(3)
Co3 O2B2 2.218(3)
Co4 O2N3 1.871(4)
Co4 O1N3 1.881(3)
Co4 O1N4 1.892(4)
Co4 O2B4 1.924(3)
Co4 O1B5 1.935(3)
Co4 N3 1.977(4)
Co4 Co5 2.9635(10)
Co5 O1B6 2.032(4)
Co5 O1N4 2.055(4)
Co5 O1N3 2.061(4)
Co5 O2B5 2.073(3)
Co5 O2N4 2.182(4)
Co5 N4 2.211(6)
N1 C5N1 1.480(11)
N1 C3N1 1.484(8)
N1 C1N1 1.487(9)
O1N1 C2N1 1.404(7)
O2N1 C4N1 1.425(7)
C1N1 C2N1 1.520(8)
C3N1 C4N1 1.508(12)
C5N1 C6N1 1.510(12)
C6N1 C7N1 1.517(12)
C7N1 C8N1 1.509(14)
N2 C5N2 1.484(7)
N2 C3N2 1.494(7)
N2 C1N2 1.498(7)
O1N2 C2N2 1.418(6)
O2N2 C4N2 1.412(6)
C1N2 C2N2 1.494(7)
C3N2 C4N2 1.510(7)
C5N2 C6N2 1.537(10)
C6N2 C7N2 1.496(12)
C7N2 C9N2 1.31(2)
C7N2 C8N2 1.331(16)
C8N2 C9N2 1.35(3)
N3 C5N3 1.487(7)
N3 C3N3 1.487(8)
N3 C1N3 1.498(7)
O1N3 C2N3 1.402(6)
O2N3 C4N3 1.428(6)
C1N3 C2N3 1.503(8)
C3N3 C4N3 1.499(8)
C5N3 C6N3 1.522(8)
C6N3 C7N3 1.509(10)
C7N3 C8N3 1.455(11)
N4 C3N4 1.469(8)
N4 C5N4 1.473(9)
N4 C1N4 1.513(7)
O1N4 C2N4 1.400(7)
O2N4 C4N4 1.442(10)
C1N4 C2N4 1.519(7)
C3N4 C4N4 1.500(12)
C5N4 C6N4 1.508(9)
C6N4 C7N4 1.503(10)
C7N4 C8N4 1.503(11)
O1B1 C1B1 1.260(7)
O2B1 C1B1 1.256(7)
C1B1 C2B1 1.533(9)
C2B1 C4B1 1.383(13)
C2B1 C3B1 1.482(11)
O1B2 C1B2 1.241(6)
O2B2 C1B2 1.290(6)
C1B2 C2B2 1.508(8)
C2B2 C4B2 1.483(10)
C2B2 C3B2 1.537(10)
O1B3 C1B3 1.269(6)
O2B3 C1B3 1.251(6)
C1B3 C2B3 1.524(8)
C2B3 C4B3 1.492(12)
C2B3 C3B3 1.507(9)
O1B4 C1B4 1.257(5)
O2B4 C1B4 1.264(5)
C1B4 C2B4 1.522(6)
C2B4 C4B4 1.515(8)
C2B4 C3B4 1.524(7)
O1B5 C1B5 1.295(6)
O2B5 C1B5 1.252(6)
C1B5 C2B5 1.506(6)
C2B5 C3B5 1.511(7)
C2B5 C4B5 1.516(7)
O1B6 C1B6 1.256(7)
O2B6 C1B6 1.247(8)
C1B6 C2B6 1.538(10)
C2B6 C4B6 1.29(4)
C2B6 C5B6 1.490(18)
C2B6 C6B6 1.540(2)
C2B6 C3B6 1.581(14)
C3B6 C4B6 1.86(5)
C3B6 C6B6 1.84(5)
C5B6 C6B6 1.14(4)
N1S C11S 1.164(10)
C11S C12S 1.465(11)
N2S C21S 1.156(9)
C21S C22S 1.456(11)
